data_7049360
loop_
_publ_author_name
'Hey, Daniela A.'
'Fischer, Pauline J.'
'Baratta, Walter'
'K\"uhn, Fritz E'

_publ_section_title
;
 Ru(O<sub>2</sub>CCF<sub>3</sub>)<sub>2</sub>(PPh<sub>3</sub>)<sub>2</sub>
 and ruthenium phosphine complexes bearing fluoroacetate ligands:
 synthesis, characterization and catalytic activity.
;
_journal_issue 14
_journal_name_full 'Dalton transactions (Cambridge, England : 2003)'
_journal_page_first 4625
_journal_page_last 4635
_journal_paper_doi 10.1039/c9dt00334g
_journal_volume 48
_journal_year 2019
_chemical_compound_source 'see text'
_chemical_formula_moiety 'C78 H65 Cl F6 O7 P4 Ru2, C H2 Cl2'
_chemical_formula_sum 'C79 H67 Cl3 F6 O7 P4 Ru2'
_chemical_formula_weight 1674.70
_space_group_IT_number 14
_space_group_name_Hall '-P 2yn'
_space_group_name_H-M_alt 'P 1 21/n 1'
_symmetry_cell_setting monoclinic
_symmetry_Int_Tables_number 14
_symmetry_space_group_name_Hall '-P 2yn'
_symmetry_space_group_name_H-M 'P 1 21/n 1'
_atom_sites_solution_hydrogens mixed
_audit_update_record
;
2019-01-22 deposited with the CCDC.    2019-03-07 downloaded from the CCDC.
;
_cell_angle_alpha 90
_cell_angle_beta 100.941(16)
_cell_angle_gamma 90
_cell_formula_units_Z 4
_cell_length_a 13.639(7)
_cell_length_b 39.50(2)
_cell_length_c 14.472(8)
_cell_measurement_reflns_used 8591
_cell_measurement_temperature 100
_cell_measurement_theta_max 24.4883
_cell_measurement_theta_min 2.2792
_cell_volume 7655(7)
_computing_cell_refinement 'SAINT (Bruker, 2017)'
_computing_data_collection 'APEX III Control Software (Bruker, 2016)'
_computing_data_reduction 'SAINT (Bruker, 2017)'
_computing_molecular_graphics 'PLATON (Spek, 2011)'
_computing_publication_material 'PLATON (Spek, 2011), enCIFer (Allen, 2014)'
_computing_structure_refinement 'SHELXL2014 (Sheldrick, 2014), SHELXLE (Huebschle, 2011)'
_computing_structure_solution 'SHELXT (Sheldrick, 2015)'
_diffrn_ambient_temperature 100
_diffrn_detector ' CMOS plate '
_diffrn_detector_area_resol_mean 16
_diffrn_measured_fraction_theta_full 0.999
_diffrn_measured_fraction_theta_max 0.999
_diffrn_measurement_device ' \k-geometry diffractometer '
_diffrn_measurement_device_type ' Bruker Photon CMOS '
_diffrn_measurement_method ' phi- and omega-rotation '
_diffrn_radiation_monochromator 'Helios optic'
_diffrn_radiation_probe x-ray
_diffrn_radiation_source 'TXS rotating anode'
_diffrn_radiation_type MoK\a
_diffrn_radiation_wavelength 0.71073
_diffrn_reflns_av_R_equivalents 0.1291
_diffrn_reflns_av_unetI/netI 0.0641
_diffrn_reflns_limit_h_max 16
_diffrn_reflns_limit_h_min -13
_diffrn_reflns_limit_k_max 47
_diffrn_reflns_limit_k_min -47
_diffrn_reflns_limit_l_max 17
_diffrn_reflns_limit_l_min -17
_diffrn_reflns_number 129404
_diffrn_reflns_reduction_process
;
;
_diffrn_reflns_theta_full 25.03
_diffrn_reflns_theta_max 25.03
_diffrn_reflns_theta_min 2.17
_exptl_absorpt_coefficient_mu 0.650
_exptl_absorpt_correction_T_max 0.6968
_exptl_absorpt_correction_T_min 0.5882
_exptl_absorpt_correction_type multi-scan
_exptl_absorpt_process_details 'SADABS 2016/2, Bruker, 2016'
_exptl_crystal_colour 'clear yellow'
_exptl_crystal_density_diffrn 1.453
_exptl_crystal_density_method 'Not Measured'
_exptl_crystal_description fragment
_exptl_crystal_F_000 3400
_exptl_crystal_size_max 0.649
_exptl_crystal_size_mid 0.172
_exptl_crystal_size_min 0.088
_platon_squeeze_details
;
The unit cell contains 4 disordered molecules of dichloromethane which were
treated as a diffuse contribution to the overall scattering without specific
atom positions by SQUEEZE/PLATON.
;
_refine_diff_density_max 1.034
_refine_diff_density_min -0.630
_refine_diff_density_rms 0.089
_refine_ls_extinction_method none
_refine_ls_goodness_of_fit_ref 1.008
_refine_ls_hydrogen_treatment mixed
_refine_ls_matrix_type full
_refine_ls_number_parameters 1030
_refine_ls_number_reflns 13519
_refine_ls_number_restraints 424
_refine_ls_restrained_S_all 1.016
_refine_ls_R_factor_all 0.0687
_refine_ls_R_factor_gt 0.0458
_refine_ls_shift/su_max 0.002
_refine_ls_shift/su_mean 0.000
_refine_ls_structure_factor_coef Fsqd
_refine_ls_weighting_details 'W=1/[\S^2^(FO^2^)+(0.0402P)^2^+15.8467P] WHERE P=(FO^2^+2FC^2^)/3'
_refine_ls_weighting_scheme calc
_refine_ls_wR_factor_gt 0.1006
_refine_ls_wR_factor_ref 0.1101
_reflns_number_gt 10421
_reflns_number_total 13519
_reflns_threshold_expression I>2\s(I)
_cod_data_source_file c9dt00334g2.cif
_cod_data_source_block complex3
_cod_depositor_comments 'Adding full bibliography for 7049354--7049361.cif.'
_cod_original_sg_symbol_H-M 'P 21/n'
_cod_database_code 7049360

loop_
_space_group_symop_id
_space_group_symop_operation_xyz
1 x,y,z
2 1/2-x,1/2+y,1/2-z
3 -x,-y,-z
4 1/2+x,1/2-y,1/2+z

loop_
_atom_site_aniso_label
_atom_site_aniso_U_11
_atom_site_aniso_U_22
_atom_site_aniso_U_33
_atom_site_aniso_U_23
_atom_site_aniso_U_13
_atom_site_aniso_U_12
Ru1 0.0182(2) 0.0151(2) 0.0166(2) -0.0011(1) 0.0032(1) 0.0003(1)
Ru2 0.0182(2) 0.0167(2) 0.0170(2) -0.0010(1) 0.0039(1) 0.0000(1)
Cl1 0.0213(5) 0.0232(5) 0.0189(5) 0.0004(4) 0.0040(4) 0.0030(4)
P1 0.0208(6) 0.0190(5) 0.0215(5) -0.0018(4) 0.0040(4) 0.0025(4)
P2 0.0233(6) 0.0202(5) 0.0181(5) 0.0007(4) 0.0030(4) 0.0001(5)
Cl2 0.0645(11) 0.1165(16) 0.0895(13) -0.0297(11) 0.0075(10) -0.0346(11)
P3 0.0232(6) 0.0188(5) 0.0208(5) 0.0002(4) 0.0048(4) -0.0019(4)
Cl3 0.131(2) 0.0889(15) 0.1238(18) 0.0030(13) 0.0345(15) 0.0152(14)
P4 0.0240(6) 0.0198(5) 0.0237(5) -0.0005(4) 0.0059(5) 0.0031(4)
F1 0.051(4) 0.036(3) 0.066(3) 0.001(2) -0.020(2) -0.005(2)
F1A 0.076(4) 0.038(3) 0.076(4) -0.003(3) -0.027(4) -0.014(3)
F2 0.080(3) 0.034(2) 0.101(3) -0.012(2) -0.027(3) -0.006(2)
F2A 0.077(4) 0.043(4) 0.075(4) 0.000(3) -0.004(4) -0.035(3)
F3 0.058(3) 0.061(3) 0.066(3) -0.032(2) 0.023(2) -0.034(2)
F3A 0.058(3) 0.063(3) 0.088(3) -0.021(3) 0.012(3) -0.030(3)
F4 0.046(3) 0.067(3) 0.085(3) -0.031(3) 0.036(3) -0.032(2)
F4A 0.059(4) 0.066(4) 0.076(4) -0.016(3) 0.028(3) -0.042(3)
F5 0.121(3) 0.137(4) 0.049(2) -0.017(2) -0.006(2) 0.040(3)
F5A 0.122(3) 0.137(4) 0.048(2) -0.018(2) -0.0048(19) 0.036(3)
F6 0.120(3) 0.135(4) 0.048(2) -0.022(2) -0.0039(19) 0.037(3)
F6A 0.118(3) 0.133(4) 0.050(2) -0.025(2) -0.005(2) 0.034(3)
O1 0.0215(17) 0.0190(16) 0.0206(15) -0.0026(12) 0.0019(13) 0.0001(13)
O2 0.0267(16) 0.0241(15) 0.0263(15) -0.0070(12) 0.0098(13) -0.0047(13)
O3 0.0264(16) 0.0238(15) 0.0265(15) -0.0053(12) 0.0092(13) -0.0057(13)
O4 0.0231(16) 0.0196(14) 0.0244(14) -0.0017(12) 0.0017(12) -0.0028(12)
O5 0.0422(19) 0.0225(15) 0.0245(16) 0.0017(12) 0.0016(14) -0.0037(14)
O6 0.0249(17) 0.0313(16) 0.0220(14) -0.0034(12) 0.0040(12) 0.0009(13)
O7 0.0256(18) 0.0439(19) 0.0366(17) -0.0095(15) -0.0007(14) 0.0059(15)
C1 0.024(2) 0.024(2) 0.022(2) -0.0027(17) 0.0062(18) 0.0019(18)
C2 0.033(3) 0.033(3) 0.030(2) -0.0049(19) 0.003(2) 0.008(2)
C3 0.043(3) 0.030(3) 0.037(3) -0.001(2) 0.002(2) 0.020(2)
C4 0.052(3) 0.023(2) 0.034(2) -0.0074(19) 0.009(2) 0.011(2)
C5 0.042(3) 0.031(2) 0.027(2) -0.0109(19) 0.003(2) 0.004(2)
C6 0.033(3) 0.024(2) 0.024(2) 0.0000(17) 0.0048(19) 0.0060(19)
C7 0.019(2) 0.027(2) 0.027(2) -0.0015(18) 0.0027(18) 0.0073(18)
C8 0.030(3) 0.040(3) 0.027(2) -0.0049(19) 0.001(2) 0.002(2)
C9 0.030(3) 0.061(4) 0.044(3) -0.021(3) -0.001(2) 0.000(3)
C10 0.041(3) 0.072(4) 0.026(3) -0.005(3) -0.006(2) 0.021(3)
C11 0.047(3) 0.048(3) 0.031(3) 0.011(2) 0.001(2) 0.018(3)
C12 0.036(3) 0.030(2) 0.032(2) 0.0013(19) 0.005(2) 0.011(2)
C13 0.017(2) 0.030(2) 0.026(2) -0.0007(17) 0.0034(18) 0.0002(18)
C14 0.033(3) 0.036(3) 0.038(3) 0.001(2) 0.015(2) 0.004(2)
C15 0.042(3) 0.058(4) 0.050(3) 0.000(3) 0.028(3) 0.006(3)
C16 0.038(3) 0.059(4) 0.058(3) 0.012(3) 0.028(3) -0.007(3)
C17 0.037(3) 0.037(3) 0.049(3) 0.010(2) 0.012(2) -0.007(2)
C18 0.026(2) 0.031(2) 0.037(2) 0.000(2) 0.011(2) -0.003(2)
C19 0.026(2) 0.022(2) 0.029(2) 0.0048(17) 0.0047(18) -0.0013(18)
C20 0.050(3) 0.029(3) 0.033(2) 0.001(2) 0.005(2) -0.002(2)
C21 0.073(4) 0.028(3) 0.047(3) -0.002(2) 0.005(3) -0.014(3)
C22 0.060(4) 0.041(3) 0.055(3) 0.010(3) 0.009(3) -0.021(3)
C23 0.061(4) 0.043(3) 0.044(3) 0.011(2) 0.023(3) -0.010(3)
C24 0.042(3) 0.035(3) 0.029(2) -0.0006(19) 0.009(2) -0.008(2)
C25 0.026(2) 0.037(3) 0.019(2) 0.0021(18) 0.0033(18) 0.004(2)
C26 0.028(3) 0.036(3) 0.031(2) 0.0006(19) -0.001(2) 0.001(2)
C27 0.034(3) 0.054(3) 0.052(3) 0.005(3) 0.000(2) -0.002(3)
C28 0.028(3) 0.075(4) 0.099(5) 0.023(4) 0.003(3) 0.017(3)
C29 0.044(4) 0.064(4) 0.133(6) 0.052(4) 0.007(4) 0.023(3)
C30 0.038(3) 0.044(3) 0.077(4) 0.027(3) 0.007(3) 0.010(3)
C31 0.031(3) 0.021(2) 0.0166(19) 0.0017(16) 0.0010(18) 0.0045(19)
C32 0.041(3) 0.034(3) 0.027(2) -0.0028(19) 0.006(2) 0.005(2)
C33 0.052(3) 0.056(3) 0.038(3) -0.004(2) 0.018(3) 0.018(3)
C34 0.086(5) 0.041(3) 0.034(3) -0.016(2) 0.003(3) 0.020(3)
C35 0.063(4) 0.035(3) 0.036(3) -0.011(2) -0.011(3) 0.000(3)
C36 0.038(3) 0.028(2) 0.029(2) -0.0004(19) -0.006(2) 0.006(2)
C37 0.036(3) 0.020(2) 0.023(2) -0.0025(17) 0.0094(19) -0.012(2)
C38 0.049(3) 0.029(2) 0.023(2) 0.0040(18) 0.008(2) -0.007(2)
C39 0.085(4) 0.046(3) 0.023(2) 0.002(2) 0.011(3) -0.014(3)
C40 0.083(5) 0.055(4) 0.044(3) -0.012(3) 0.039(3) 0.000(3)
C41 0.056(4) 0.051(3) 0.052(3) -0.009(3) 0.030(3) 0.000(3)
C42 0.040(3) 0.030(2) 0.036(3) -0.0027(19) 0.017(2) -0.001(2)
C43 0.026(2) 0.024(2) 0.023(2) 0.0053(17) 0.0076(18) 0.0007(18)
C44 0.037(3) 0.032(3) 0.036(3) 0.009(2) 0.004(2) 0.000(2)
C45 0.035(3) 0.040(3) 0.049(3) 0.016(2) 0.003(2) 0.010(2)
C46 0.054(4) 0.028(3) 0.048(3) 0.013(2) 0.014(3) 0.013(2)
C47 0.047(3) 0.026(2) 0.043(3) 0.006(2) 0.013(2) -0.001(2)
C48 0.035(3) 0.025(2) 0.035(2) 0.0029(19) 0.011(2) -0.003(2)
C49 0.023(2) 0.017(2) 0.031(2) 0.0009(17) 0.0044(18) 0.0006(17)
C50 0.027(3) 0.029(2) 0.029(2) -0.0013(18) 0.0082(19) -0.001(2)
C51 0.023(3) 0.040(3) 0.047(3) -0.001(2) 0.007(2) -0.005(2)
C52 0.034(3) 0.045(3) 0.041(3) -0.008(2) 0.001(2) -0.004(2)
C53 0.041(3) 0.046(3) 0.027(2) -0.007(2) 0.006(2) -0.006(2)
C54 0.027(2) 0.028(2) 0.031(2) -0.0018(18) 0.0059(19) -0.0035(19)
C55 0.032(2) 0.0262(18) 0.0309(17) -0.0087(15) 0.0085(17) 0.0010(17)
C56 0.036(3) 0.028(3) 0.030(2) -0.009(2) 0.009(2) 0.004(3)
C56A 0.036(3) 0.027(3) 0.030(2) -0.010(2) 0.009(2) 0.004(3)
C57 0.043(2) 0.028(3) 0.031(2) -0.010(2) 0.007(2) 0.006(3)
C57A 0.041(3) 0.027(3) 0.031(2) -0.010(3) 0.006(2) 0.007(3)
C58 0.047(3) 0.029(3) 0.032(3) -0.009(2) 0.007(3) 0.009(3)
C58A 0.046(3) 0.029(3) 0.032(3) -0.009(3) 0.006(3) 0.009(3)
C59 0.050(3) 0.030(3) 0.032(3) -0.009(2) 0.004(3) 0.009(2)
C59A 0.048(2) 0.028(3) 0.031(3) -0.010(2) 0.005(3) 0.008(2)
C60 0.046(3) 0.028(2) 0.032(3) -0.011(3) 0.004(3) 0.007(2)
C60A 0.045(3) 0.028(2) 0.032(3) -0.009(3) 0.004(3) 0.008(2)
C61 0.029(3) 0.018(2) 0.041(3) 0.0036(18) 0.013(2) 0.0048(19)
C62 0.041(3) 0.029(3) 0.054(3) 0.010(2) 0.009(2) -0.001(2)
C63 0.040(3) 0.043(3) 0.081(4) 0.012(3) 0.009(3) -0.010(3)
C64 0.057(4) 0.047(3) 0.078(4) 0.033(3) 0.024(3) 0.002(3)
C65 0.049(4) 0.053(3) 0.053(3) 0.027(3) 0.015(3) 0.016(3)
C66 0.033(3) 0.033(3) 0.045(3) 0.009(2) 0.010(2) 0.005(2)
C67 0.026(2) 0.023(2) 0.032(2) 0.0049(18) 0.0066(19) 0.0028(19)
C68 0.024(2) 0.026(2) 0.034(2) 0.0014(18) 0.0077(19) 0.0045(19)
C69 0.028(3) 0.038(3) 0.037(3) 0.004(2) 0.002(2) 0.001(2)
C70 0.019(3) 0.056(3) 0.054(3) 0.002(3) 0.005(2) 0.004(2)
C71 0.036(3) 0.064(4) 0.066(4) -0.014(3) 0.014(3) 0.014(3)
C72 0.033(3) 0.049(3) 0.045(3) -0.014(2) 0.004(2) 0.014(2)
C73 0.028(2) 0.021(2) 0.029(2) -0.0014(18) 0.007(2) -0.0006(18)
C74 0.070(3) 0.027(2) 0.065(3) 0.007(2) -0.018(2) -0.017(2)
C75 0.022(2) 0.026(2) 0.029(2) -0.0056(18) 0.0058(19) -0.0048(18)
C76 0.052(3) 0.062(3) 0.072(3) -0.029(3) 0.028(3) -0.032(3)
C76A 0.052(3) 0.061(3) 0.071(3) -0.026(3) 0.027(3) -0.032(3)
C77 0.032(3) 0.033(3) 0.027(2) -0.0026(19) 0.000(2) -0.003(2)
C78 0.118(3) 0.133(4) 0.047(2) -0.021(2) -0.0043(18) 0.037(3)
C79 0.086(5) 0.077(5) 0.064(4) -0.029(3) 0.021(4) -0.010(4)

loop_
_atom_site_label
_atom_site_type_symbol
_atom_site_thermal_displace_type
_atom_site_fract_x
_atom_site_fract_y
_atom_site_fract_z
_atom_site_occupancy
_atom_site_U_iso_or_equiv
_atom_site_calc_flag
_atom_site_refinement_flags
_atom_site_disorder_assembly
_atom_site_disorder_group
Ru1 Ru Uani 0.79599(2) 0.36069(2) 0.54218(2) 1.000 0.0166(1) d . . .
Ru2 Ru Uani 0.69721(2) 0.38688(2) 0.73727(2) 1.000 0.0172(1) d . . .
Cl1 Cl Uani 0.64838(7) 0.39005(2) 0.57255(6) 1.000 0.0211(3) d . . .
P1 P Uani 0.94453(8) 0.33390(3) 0.53769(7) 1.000 0.0204(3) d . . .
P2 P Uani 0.75821(8) 0.37698(3) 0.38855(7) 1.000 0.0207(3) d . . .
Cl2 Cl Uani 0.43633(13) 0.29036(5) 0.24740(14) 1.000 0.0911(8) d . . .
P3 P Uani 0.58515(8) 0.34904(3) 0.77578(7) 1.000 0.0209(3) d . . .
Cl3 Cl Uani 0.26485(19) 0.32663(6) 0.14641(17) 1.000 0.1132(10) d . . .
P4 P Uani 0.61045(8) 0.43496(3) 0.75328(7) 1.000 0.0223(3) d . . .
F1 F Uani 0.5636(5) 0.27586(14) 0.4351(4) 0.656(6) 0.0551(19) d DUP . 3
F1A F Uani 0.6002(11) 0.2684(3) 0.4204(8) 0.344(6) 0.069(2) d DUP . 4
F2 F Uani 0.6624(4) 0.23697(11) 0.5141(4) 0.656(6) 0.0775(16) d DUP . 3
F2A F Uani 0.5871(8) 0.2487(2) 0.5605(6) 0.344(6) 0.067(2) d DUP . 4
F3 F Uani 0.9678(4) 0.46020(13) 0.7703(4) 0.613(5) 0.0602(17) d UP . 5
F3A F Uani 1.0388(7) 0.4349(2) 0.7377(7) 0.387(5) 0.0699(17) d UP . 6
F4 F Uani 1.0231(5) 0.44795(17) 0.6408(5) 0.613(5) 0.0629(17) d UP . 5
F4A F Uani 0.9817(8) 0.4603(3) 0.6113(8) 0.387(5) 0.065(2) d UP . 6
F5 F Uani 0.9684(7) 0.3607(2) 1.0376(5) 0.477(5) 0.1052(18) d DUP B 1
F5A F Uani 0.8740(7) 0.3746(2) 1.0563(5) 0.523(5) 0.1051(18) d DUP B 2
F6 F Uani 0.8591(7) 0.3968(3) 1.0528(6) 0.477(5) 0.1036(18) d DUP B 1
F6A F Uani 0.9080(7) 0.4230(2) 1.0083(5) 0.523(5) 0.1031(18) d DUP B 2
O1 O Uani 0.8001(2) 0.34819(8) 0.6945(2) 1.000 0.0206(9) d . . .
O2 O Uani 0.8202(2) 0.41862(7) 0.72330(18) 1.000 0.0251(9) d . . .
O3 O Uani 0.8836(2) 0.40211(7) 0.59642(18) 1.000 0.0250(9) d . . .
O4 O Uani 0.7027(2) 0.31896(6) 0.50157(18) 1.000 0.0227(8) d . . .
O5 O Uani 0.7500(2) 0.28768(7) 0.63181(19) 1.000 0.0304(10) d . . .
O6 O Uani 0.7748(2) 0.38646(7) 0.87732(18) 1.000 0.0261(9) d . . .
O7 O Uani 0.9196(2) 0.36607(8) 0.8473(2) 1.000 0.0362(10) d . . .
C1 C Uani 0.9466(3) 0.28930(10) 0.5027(3) 1.000 0.0231(12) d . . .
C2 C Uani 1.0277(3) 0.26859(11) 0.5376(3) 1.000 0.0324(16) d . . .
C3 C Uani 1.0278(4) 0.23540(11) 0.5089(3) 1.000 0.0374(17) d . . .
C4 C Uani 0.9486(4) 0.22241(11) 0.4465(3) 1.000 0.0362(14) d . . .
C5 C Uani 0.8687(4) 0.24275(11) 0.4105(3) 1.000 0.0338(14) d . . .
C6 C Uani 0.8682(3) 0.27632(10) 0.4379(3) 1.000 0.0271(14) d . . .
C7 C Uani 1.0207(3) 0.33280(10) 0.6559(3) 1.000 0.0246(12) d . . .
C8 C Uani 1.0936(3) 0.35670(12) 0.6878(3) 1.000 0.0329(16) d . . .
C9 C Uani 1.1487(4) 0.35537(14) 0.7781(3) 1.000 0.0461(19) d . . .
C10 C Uani 1.1316(4) 0.33020(15) 0.8377(3) 1.000 0.0480(19) d . . .
C11 C Uani 1.0601(4) 0.30627(13) 0.8082(3) 1.000 0.0428(17) d . . .
C12 C Uani 1.0041(3) 0.30765(11) 0.7185(3) 1.000 0.0329(14) d . . .
C13 C Uani 1.0290(3) 0.35352(10) 0.4691(3) 1.000 0.0244(12) d . . .
C14 C Uani 1.0852(3) 0.33487(12) 0.4172(3) 1.000 0.0346(17) d . . .
C15 C Uani 1.1446(4) 0.35090(14) 0.3629(4) 1.000 0.0475(19) d . . .
C16 C Uani 1.1488(4) 0.38542(14) 0.3594(4) 1.000 0.0492(19) d . . .
C17 C Uani 1.0940(4) 0.40422(12) 0.4113(3) 1.000 0.0405(17) d . . .
C18 C Uani 1.0351(3) 0.38860(11) 0.4660(3) 1.000 0.0307(12) d . . .
C19 C Uani 0.8177(3) 0.41401(10) 0.3499(3) 1.000 0.0257(12) d . . .
C20 C Uani 0.8373(4) 0.44142(11) 0.4107(3) 1.000 0.0377(16) d . . .
C21 C Uani 0.8754(4) 0.47108(12) 0.3826(4) 1.000 0.0502(19) d . . .
C22 C Uani 0.8936(4) 0.47431(13) 0.2926(4) 1.000 0.0523(19) d . . .
C23 C Uani 0.8723(4) 0.44793(13) 0.2310(4) 1.000 0.0476(19) d . . .
C24 C Uani 0.8347(3) 0.41804(12) 0.2590(3) 1.000 0.0350(16) d . . .
C25 C Uani 0.6261(3) 0.38995(11) 0.3541(3) 1.000 0.0275(14) d . . .
C26 C Uani 0.5493(3) 0.36942(11) 0.3715(3) 1.000 0.0325(16) d . . .
C27 C Uani 0.4514(4) 0.37985(14) 0.3509(4) 1.000 0.0477(17) d . . .
C28 C Uani 0.4288(4) 0.41147(16) 0.3139(5) 1.000 0.069(2) d . . .
C29 C Uani 0.5025(4) 0.43190(16) 0.2959(5) 1.000 0.082(3) d . . .
C30 C Uani 0.6007(4) 0.42144(13) 0.3156(4) 1.000 0.0535(19) d . . .
C31 C Uani 0.7723(3) 0.34415(10) 0.3027(3) 1.000 0.0233(14) d . . .
C32 C Uani 0.8626(4) 0.34020(11) 0.2720(3) 1.000 0.0341(16) d . . .
C33 C Uani 0.8747(4) 0.31375(13) 0.2134(3) 1.000 0.0474(17) d . . .
C34 C Uani 0.8008(5) 0.29046(13) 0.1861(3) 1.000 0.055(2) d . . .
C35 C Uani 0.7116(4) 0.29376(12) 0.2169(3) 1.000 0.0473(19) d . . .
C36 C Uani 0.6975(4) 0.32071(11) 0.2740(3) 1.000 0.0333(14) d . . .
C37 C Uani 0.5404(3) 0.36003(10) 0.8834(3) 1.000 0.0258(14) d . . .
C38 C Uani 0.5957(4) 0.35119(11) 0.9716(3) 1.000 0.0335(14) d . . .
C39 C Uani 0.5638(5) 0.36150(13) 1.0528(3) 1.000 0.0512(18) d . . .
C40 C Uani 0.4783(5) 0.37981(14) 1.0475(4) 1.000 0.057(2) d . . .
C41 C Uani 0.4237(4) 0.38881(13) 0.9613(4) 1.000 0.0504(19) d . . .
C42 C Uani 0.4545(4) 0.37918(11) 0.8801(3) 1.000 0.0341(16) d . . .
C43 C Uani 0.6416(3) 0.30683(10) 0.8047(3) 1.000 0.0240(12) d . . .
C44 C Uani 0.7377(3) 0.30430(11) 0.8568(3) 1.000 0.0354(17) d . . .
C45 C Uani 0.7826(4) 0.27317(12) 0.8786(3) 1.000 0.0420(17) d . . .
C46 C Uani 0.7323(4) 0.24410(12) 0.8468(3) 1.000 0.0428(19) d . . .
C47 C Uani 0.6367(4) 0.24597(11) 0.7953(3) 1.000 0.0381(16) d . . .
C48 C Uani 0.5917(3) 0.27700(10) 0.7740(3) 1.000 0.0311(14) d . . .
C49 C Uani 0.4717(3) 0.33533(10) 0.6941(3) 1.000 0.0238(12) d . . .
C50 C Uani 0.3850(3) 0.32531(10) 0.7229(3) 1.000 0.0280(14) d . . .
C51 C Uani 0.3075(3) 0.31060(12) 0.6610(3) 1.000 0.0366(17) d . . .
C52 C Uani 0.3156(4) 0.30584(12) 0.5685(3) 1.000 0.0408(17) d . . .
C53 C Uani 0.4007(4) 0.31603(12) 0.5385(3) 1.000 0.0381(16) d . . .
C54 C Uani 0.4787(3) 0.33064(10) 0.6007(3) 1.000 0.0286(12) d . . .
C55 C Uani 0.6259(3) 0.45604(10) 0.8669(3) 1.000 0.0294(11) d DU . .
C56 C Uani 0.646(3) 0.4395(4) 0.9501(15) 0.52(3) 0.0310(16) d DUP A 9
C56A C Uani 0.647(3) 0.4355(4) 0.9484(17) 0.48(3) 0.0306(16) d DUP A 10
C57 C Uani 0.6524(12) 0.4578(4) 1.0342(9) 0.52(3) 0.0340(14) d DUP A 9
C57A C Uani 0.6576(13) 0.4479(5) 1.0376(9) 0.48(3) 0.0331(16) d DUP A 10
C58 C Uani 0.6406(11) 0.4918(5) 1.0325(13) 0.52(3) 0.0361(17) d DUP A 9
C58A C Uani 0.6445(12) 0.4825(5) 1.0514(10) 0.48(3) 0.0359(17) d DUP A 10
C59 C Uani 0.6179(10) 0.5085(3) 0.9463(13) 0.52(3) 0.0378(17) d DUP A 9
C59A C Uani 0.6225(12) 0.5033(4) 0.9759(15) 0.48(3) 0.0360(16) d DUP A 10
C60 C Uani 0.6074(15) 0.4912(4) 0.8647(11) 0.52(3) 0.0358(16) d UP A 9
C60A C Uani 0.6175(16) 0.4907(4) 0.8851(12) 0.48(3) 0.0354(16) d DUP A 10
C61 C Uani 0.6512(3) 0.46796(10) 0.6796(3) 1.000 0.0285(16) d . . .
C62 C Uani 0.7353(4) 0.48677(11) 0.7146(4) 1.000 0.0413(17) d . . .
C63 C Uani 0.7720(4) 0.51013(13) 0.6582(4) 1.000 0.0550(19) d . . .
C64 C Uani 0.7248(4) 0.51475(14) 0.5674(4) 1.000 0.059(2) d . . .
C65 C Uani 0.6416(4) 0.49603(13) 0.5309(4) 1.000 0.0510(19) d . . .
C66 C Uani 0.6048(4) 0.47257(11) 0.5870(3) 1.000 0.0367(17) d . . .
C67 C Uani 0.4745(3) 0.43501(10) 0.7128(3) 1.000 0.0269(12) d . . .
C68 C Uani 0.4323(3) 0.41493(10) 0.6371(3) 1.000 0.0277(12) d . . .
C69 C Uani 0.3296(3) 0.41383(11) 0.6065(3) 1.000 0.0349(17) d . . .
C70 C Uani 0.2686(3) 0.43280(13) 0.6506(4) 1.000 0.0433(17) d . . .
C71 C Uani 0.3092(4) 0.45268(14) 0.7248(4) 1.000 0.055(2) d . . .
C72 C Uani 0.4107(4) 0.45407(13) 0.7564(3) 1.000 0.0428(17) d . . .
C73 C Uani 0.7011(3) 0.29336(10) 0.5525(3) 1.000 0.0258(12) d . . .
C74 C Uani 0.6272(5) 0.26638(12) 0.5106(4) 1.000 0.0580(16) d U . .
C75 C Uani 0.8806(3) 0.41897(10) 0.6695(3) 1.000 0.0255(12) d . . .
C76 C Uani 0.9718(11) 0.4394(3) 0.7036(9) 0.613(5) 0.0599(17) d UP . 5
C76A C Uani 0.9542(16) 0.4498(5) 0.6817(15) 0.387(5) 0.0593(17) d UP . 6
C77 C Uani 0.8669(3) 0.37929(11) 0.8970(3) 1.000 0.0314(16) d . . .
C78 C Uani 0.9200(7) 0.3883(2) 0.9946(5) 1.000 0.1020(18) d U . .
C79 C Uani 0.3361(5) 0.29005(17) 0.1530(4) 1.000 0.075(3) d . . .
H1 H Uiso 0.849(4) 0.3518(12) 0.742(4) 1.000 0.041(14) d . . .
H2 H Uiso 1.08290 0.27735 0.58105 1.000 0.0390 c RU . .
H3 H Uiso 1.08343 0.22134 0.53259 1.000 0.0450 c RU . .
H4 H Uiso 0.94892 0.19933 0.42814 1.000 0.0430 c RU . .
H5 H Uiso 0.81395 0.23379 0.36691 1.000 0.0410 c RU . .
H6 H Uiso 0.81358 0.29049 0.41199 1.000 0.0330 c RU . .
H7 H Uiso 0.788(4) 0.3298(15) 0.689(4) 1.000 0.06(2) d . . .
H8 H Uiso 1.10589 0.37431 0.64678 1.000 0.0400 c RU . .
H9 H Uiso 1.19848 0.37195 0.79877 1.000 0.0550 c RU . .
H10 H Uiso 1.16962 0.32930 0.89985 1.000 0.0580 c RU . .
H11 H Uiso 1.04894 0.28866 0.84970 1.000 0.0520 c RU . .
H12 H Uiso 0.95357 0.29122 0.69910 1.000 0.0400 c RU . .
H14 H Uiso 1.08300 0.31084 0.41874 1.000 0.0410 c RU . .
H15 H Uiso 1.18290 0.33775 0.32771 1.000 0.0570 c RU . .
H16 H Uiso 1.18919 0.39630 0.32152 1.000 0.0590 c RU . .
H17 H Uiso 1.09679 0.42824 0.40943 1.000 0.0480 c RU . .
H18 H Uiso 0.99826 0.40196 0.50208 1.000 0.0370 c RU . .
H20 H Uiso 0.82429 0.43963 0.47270 1.000 0.0450 c RU . .
H21 H Uiso 0.88923 0.48946 0.42544 1.000 0.0600 c RU . .
H22 H Uiso 0.92077 0.49472 0.27350 1.000 0.0630 c RU . .
H23 H Uiso 0.88350 0.45019 0.16843 1.000 0.0570 c RU . .
H24 H Uiso 0.82018 0.39991 0.21542 1.000 0.0420 c RU . .
H26 H Uiso 0.56463 0.34764 0.39824 1.000 0.0390 c RU . .
H27 H Uiso 0.39965 0.36522 0.36230 1.000 0.0570 c RU . .
H28 H Uiso 0.36148 0.41902 0.30087 1.000 0.0820 c RU . .
H29 H Uiso 0.48642 0.45369 0.26955 1.000 0.0980 c RU . .
H30 H Uiso 0.65152 0.43609 0.30235 1.000 0.0640 c RU . .
H32 H Uiso 0.91564 0.35574 0.29162 1.000 0.0410 c RU . .
H33 H Uiso 0.93571 0.31163 0.19134 1.000 0.0570 c RU . .
H34 H Uiso 0.81085 0.27215 0.14635 1.000 0.0660 c RU . .
H35 H Uiso 0.65999 0.27758 0.19892 1.000 0.0570 c RU . .
H36 H Uiso 0.63534 0.32315 0.29385 1.000 0.0400 c RU . .
H38 H Uiso 0.65496 0.33816 0.97597 1.000 0.0400 c RU . .
H39 H Uiso 0.60200 0.35570 1.11260 1.000 0.0610 c RU . .
H40 H Uiso 0.45646 0.38636 1.10348 1.000 0.0690 c RU . .
H41 H Uiso 0.36442 0.40175 0.95776 1.000 0.0610 c RU . .
H42 H Uiso 0.41639 0.38573 0.82081 1.000 0.0410 c RU . .
H44 H Uiso 0.77351 0.32436 0.87795 1.000 0.0430 c RU . .
H45 H Uiso 0.84805 0.27193 0.91537 1.000 0.0500 c RU . .
H46 H Uiso 0.76344 0.22268 0.86038 1.000 0.0520 c RU . .
H47 H Uiso 0.60150 0.22579 0.77437 1.000 0.0460 c RU . .
H48 H Uiso 0.52588 0.27801 0.73797 1.000 0.0370 c RU . .
H50 H Uiso 0.37885 0.32862 0.78654 1.000 0.0340 c RU . .
H51 H Uiso 0.24871 0.30377 0.68204 1.000 0.0440 c RU . .
H52 H Uiso 0.26256 0.29556 0.52563 1.000 0.0490 c RU . .
H53 H Uiso 0.40595 0.31302 0.47455 1.000 0.0450 c RU . .
H54 H Uiso 0.53728 0.33748 0.57934 1.000 0.0340 c RU . .
H56 H Uiso 0.65608 0.41571 0.95167 0.52(3) 0.0370 c RUP A 9
H56A H Uiso 0.65415 0.41177 0.94052 0.48(3) 0.0370 c RUP A 10
H57 H Uiso 0.66511 0.44615 1.09277 0.52(3) 0.0410 c RUP A 9
H57A H Uiso 0.67389 0.43318 1.09012 0.48(3) 0.0400 c RUP A 10
H58 H Uiso 0.64768 0.50418 1.08961 0.52(3) 0.0430 c RUP A 9
H58A H Uiso 0.65091 0.49141 1.11331 0.48(3) 0.0430 c RUP A 10
H59 H Uiso 0.60967 0.53244 0.94499 0.52(3) 0.0450 c RUP A 9
H59A H Uiso 0.61040 0.52666 0.98479 0.48(3) 0.0430 c RUP A 10
H60 H Uiso 0.58786 0.50257 0.80626 0.52(3) 0.0430 c RUP A 9
H60A H Uiso 0.60800 0.50609 0.83379 0.48(3) 0.0420 c RUP A 10
H62 H Uiso 0.76834 0.48368 0.77801 1.000 0.0490 c RU . .
H63 H Uiso 0.83002 0.52291 0.68297 1.000 0.0660 c RU . .
H64 H Uiso 0.74957 0.53096 0.52906 1.000 0.0710 c RU . .
H65 H Uiso 0.60932 0.49915 0.46735 1.000 0.0610 c RU . .
H66 H Uiso 0.54733 0.45960 0.56151 1.000 0.0440 c RU . .
H68 H Uiso 0.47429 0.40175 0.60582 1.000 0.0330 c RU . .
H69 H Uiso 0.30171 0.39985 0.55477 1.000 0.0420 c RU . .
H70 H Uiso 0.19825 0.43213 0.62961 1.000 0.0520 c RU . .
H71 H Uiso 0.26656 0.46585 0.75539 1.000 0.0660 c RU . .
H72 H Uiso 0.43742 0.46815 0.80826 1.000 0.0510 c RU . .
H74 H Uiso 0.58311 0.26509 0.55836 0.656(6) 0.0700 c RUP . 3
H74A H Uiso 0.68057 0.24935 0.50695 0.344(6) 0.0700 c RUP . 4
H76 H Uiso 1.01643 0.42169 0.73841 0.613(5) 0.0710 c RUP . 5
H76A H Uiso 0.92818 0.46872 0.71621 0.387(5) 0.0710 c RUP . 6
H78 H Uiso 0.96879 0.40695 0.99166 0.477(5) 0.1230 c RUP B 1
H78A H Uiso 0.99202 0.38168 1.00552 0.523(5) 0.1230 c RUP B 2
H79A H Uiso 0.36170 0.28741 0.09382 1.000 0.0890 c RU . .
H79B H Uiso 0.29310 0.27030 0.15908 1.000 0.0890 c RU . .

loop_
_atom_type_symbol
_atom_type_description
_atom_type_scat_dispersion_real
_atom_type_scat_dispersion_imag
_atom_type_scat_source
C C 0.0033 0.0016 ' International Tables Vol C Tables 4.2.6.8 and 6.1.1.4'
H H 0.0000 0.0000 ' International Tables Vol C Tables 4.2.6.8 and 6.1.1.4'
Cl Cl 0.1484 0.1585 ' International Tables Vol C Tables 4.2.6.8 and 6.1.1.4'
F F 0.0171 0.0103 ' International Tables Vol C Tables 4.2.6.8 and 6.1.1.4'
O O 0.0106 0.0060 ' International Tables Vol C Tables 4.2.6.8 and 6.1.1.4'
P P 0.1023 0.0942 ' International Tables Vol C Tables 4.2.6.8 and 6.1.1.4'
Ru Ru -1.2594 0.8363 ' International Tables Vol C Tables 4.2.6.8 and 6.1.1.4'

loop_
_geom_angle_atom_site_label_1
_geom_angle_atom_site_label_2
_geom_angle_atom_site_label_3
_geom_angle
_geom_angle_publ_flag
Cl1 Ru1 P1 171.25(4) yes
Cl1 Ru1 P2 90.00(4) yes
Cl1 Ru1 O1 78.19(8) yes
Cl1 Ru1 O3 89.58(8) yes
Cl1 Ru1 O4 86.93(8) yes
P1 Ru1 P2 98.04(4) yes
P1 Ru1 O1 93.93(8) yes
P1 Ru1 O3 85.80(8) yes
P1 Ru1 O4 96.97(8) yes
P2 Ru1 O1 167.85(8) yes
P2 Ru1 O3 98.79(8) yes
P2 Ru1 O4 86.31(8) yes
O1 Ru1 O3 84.12(11) yes
O1 Ru1 O4 90.18(11) yes
O3 Ru1 O4 173.83(10) yes
Cl1 Ru2 P3 102.03(4) yes
Cl1 Ru2 P4 90.35(4) yes
Cl1 Ru2 O1 80.10(8) yes
Cl1 Ru2 O2 87.09(8) yes
Cl1 Ru2 O6 166.27(8) yes
P3 Ru2 P4 97.86(4) yes
P3 Ru2 O1 95.99(9) yes
P3 Ru2 O2 169.45(8) yes
P3 Ru2 O6 89.85(8) yes
P4 Ru2 O1 164.57(9) yes
P4 Ru2 O2 87.28(9) yes
P4 Ru2 O6 94.87(8) yes
O1 Ru2 O2 80.20(11) yes
O1 Ru2 O6 91.94(11) yes
O2 Ru2 O6 80.50(10) yes
Ru1 Cl1 Ru2 94.17(4) yes
Ru1 P1 C1 120.66(14) yes
Ru1 P1 C7 109.42(14) yes
Ru1 P1 C13 118.02(14) yes
C1 P1 C7 101.53(19) yes
C1 P1 C13 102.28(19) yes
C7 P1 C13 102.33(19) yes
Ru1 P2 C19 119.85(15) yes
Ru1 P2 C25 111.71(14) yes
Ru1 P2 C31 115.39(14) yes
C19 P2 C25 99.4(2) yes
C19 P2 C31 104.56(19) yes
C25 P2 C31 103.64(19) yes
Ru2 P3 C37 113.56(14) yes
Ru2 P3 C43 112.10(14) yes
Ru2 P3 C49 123.79(14) yes
C37 P3 C43 102.29(19) yes
C37 P3 C49 103.93(19) yes
C43 P3 C49 98.22(19) yes
Ru2 P4 C55 120.09(14) yes
Ru2 P4 C61 108.26(14) yes
Ru2 P4 C67 118.84(14) yes
C55 P4 C61 101.78(19) yes
C55 P4 C67 102.98(19) yes
C61 P4 C67 102.28(19) yes
Ru1 O1 Ru2 102.75(12) yes
Ru2 O2 C75 134.1(3) yes
Ru1 O3 C75 128.6(3) yes
Ru1 O4 C73 123.1(3) yes
Ru2 O6 C77 121.0(3) yes
Ru1 O1 H7 98(4) no
Ru2 O1 H1 96(3) no
Ru2 O1 H7 124(4) no
H1 O1 H7 111(5) no
Ru1 O1 H1 128(3) no
P1 C1 C2 121.1(3) yes
P1 C1 C6 119.6(3) yes
C2 C1 C6 119.2(4) no
C1 C2 C3 119.8(4) no
C2 C3 C4 120.7(4) no
C3 C4 C5 120.0(4) no
C4 C5 C6 119.9(4) no
C1 C6 C5 120.3(4) no
P1 C7 C12 119.5(3) yes
P1 C7 C8 122.7(3) yes
C8 C7 C12 117.7(4) no
C7 C8 C9 121.2(4) no
C8 C9 C10 119.9(5) no
C9 C10 C11 120.2(4) no
C10 C11 C12 120.2(4) no
C7 C12 C11 120.8(4) no
P1 C13 C14 122.7(3) yes
C14 C13 C18 118.1(4) no
P1 C13 C18 119.2(3) yes
C13 C14 C15 120.6(4) no
C14 C15 C16 120.7(5) no
C15 C16 C17 119.2(5) no
C16 C17 C18 120.6(5) no
C13 C18 C17 120.7(4) no
P2 C19 C20 118.5(3) yes
P2 C19 C24 123.4(3) yes
C20 C19 C24 117.7(4) no
C19 C20 C21 121.0(4) no
C20 C21 C22 120.3(5) no
C21 C22 C23 119.5(5) no
C22 C23 C24 120.4(5) no
C19 C24 C23 121.0(4) no
P2 C25 C30 121.1(4) yes
C26 C25 C30 117.4(4) no
P2 C25 C26 121.4(3) yes
C25 C26 C27 121.5(4) no
C26 C27 C28 119.7(5) no
C27 C28 C29 119.9(5) no
C28 C29 C30 120.7(6) no
C25 C30 C29 120.9(5) no
C32 C31 C36 118.4(4) no
P2 C31 C32 120.5(3) yes
P2 C31 C36 120.8(3) yes
C31 C32 C33 119.9(5) no
C32 C33 C34 121.4(5) no
C33 C34 C35 119.4(5) no
C34 C35 C36 119.8(5) no
C31 C36 C35 121.1(5) no
P3 C37 C42 121.1(3) yes
C38 C37 C42 118.2(4) no
P3 C37 C38 120.6(3) yes
C37 C38 C39 119.9(5) no
C38 C39 C40 120.7(5) no
C39 C40 C41 120.0(5) no
C40 C41 C42 120.3(5) no
C37 C42 C41 121.0(4) no
P3 C43 C44 119.9(3) yes
P3 C43 C48 122.3(3) yes
C44 C43 C48 117.9(4) no
C43 C44 C45 121.3(4) no
C44 C45 C46 119.7(5) no
C45 C46 C47 120.0(4) no
C46 C47 C48 120.3(4) no
C43 C48 C47 120.8(4) no
P3 C49 C50 123.6(3) yes
P3 C49 C54 117.4(3) yes
C50 C49 C54 118.5(4) no
C49 C50 C51 121.3(4) no
C50 C51 C52 119.8(4) no
C51 C52 C53 119.7(4) no
C52 C53 C54 120.5(4) no
C49 C54 C53 120.3(4) no
C56 C55 C60 120.1(11) no
P4 C55 C60A 128.1(7) yes
P4 C55 C56 123.6(8) yes
C56A C55 C60A 114.5(11) no
P4 C55 C56A 117.5(8) yes
P4 C55 C60 116.1(7) yes
C55 C56 C57 119.5(14) no
C55 C56A C57A 123.5(15) no
C56 C57 C58 120.5(14) no
C56A C57A C58A 119.6(15) no
C57 C58 C59 119.5(16) no
C57A C58A C59A 119.5(14) no
C58 C59 C60 120.9(14) no
C58A C59A C60A 120.5(15) no
C55 C60 C59 119.4(13) no
C55 C60A C59A 122.3(14) no
P4 C61 C62 119.4(3) yes
C62 C61 C66 118.8(4) no
P4 C61 C66 121.6(3) yes
C61 C62 C63 120.7(5) no
C62 C63 C64 120.0(5) no
C63 C64 C65 120.3(5) no
C64 C65 C66 119.9(5) no
C61 C66 C65 120.4(5) no
P4 C67 C72 122.5(3) yes
C68 C67 C72 117.9(4) no
P4 C67 C68 119.6(3) yes
C67 C68 C69 120.9(4) no
C68 C69 C70 120.1(4) no
C69 C70 C71 119.6(4) no
C70 C71 C72 121.3(5) no
C67 C72 C71 120.4(4) no
O4 C73 C74 114.7(4) yes
O5 C73 C74 116.5(4) yes
O4 C73 O5 128.8(4) yes
F1A C74 C73 113.8(7) yes
F1 C74 F2 119.0(5) yes
F2A C74 C73 120.7(6) yes
F1A C74 F2A 124.5(9) yes
F1 C74 C73 114.7(4) yes
F2 C74 C73 114.6(6) yes
O2 C75 C76 114.4(6) yes
O2 C75 C76A 115.3(8) yes
O3 C75 C76 114.1(6) yes
O2 C75 O3 131.0(4) yes
O3 C75 C76A 112.6(8) yes
F4 C76 C75 116.0(10) yes
F3 C76 C75 116.6(11) yes
F3 C76 F4 118.0(10) yes
F4A C76A C75 117.5(16) yes
F3A C76A C75 100.2(12) yes
F3A C76A F4A 105.9(17) yes
O6 C77 O7 129.1(4) yes
O7 C77 C78 114.9(5) yes
O6 C77 C78 116.0(5) yes
F6 C78 C77 114.0(8) yes
F5 C78 C77 110.2(6) yes
F5A C78 F6A 103.0(7) yes
F5A C78 C77 109.7(7) yes
F6A C78 C77 108.5(6) yes
F5 C78 F6 102.7(8) yes
C1 C2 H2 120.00 no
C3 C2 H2 120.00 no
C2 C3 H3 120.00 no
C4 C3 H3 120.00 no
C3 C4 H4 120.00 no
C5 C4 H4 120.00 no
C4 C5 H5 120.00 no
C6 C5 H5 120.00 no
C1 C6 H6 120.00 no
C5 C6 H6 120.00 no
C7 C8 H8 119.00 no
C9 C8 H8 119.00 no
C8 C9 H9 120.00 no
C10 C9 H9 120.00 no
C9 C10 H10 120.00 no
C11 C10 H10 120.00 no
C10 C11 H11 120.00 no
C12 C11 H11 120.00 no
C7 C12 H12 120.00 no
C11 C12 H12 120.00 no
C13 C14 H14 120.00 no
C15 C14 H14 120.00 no
C14 C15 H15 120.00 no
C16 C15 H15 120.00 no
C15 C16 H16 120.00 no
C17 C16 H16 120.00 no
C16 C17 H17 120.00 no
C18 C17 H17 120.00 no
C13 C18 H18 120.00 no
C17 C18 H18 120.00 no
C19 C20 H20 120.00 no
C21 C20 H20 119.00 no
C20 C21 H21 120.00 no
C22 C21 H21 120.00 no
C21 C22 H22 120.00 no
C23 C22 H22 120.00 no
C22 C23 H23 120.00 no
C24 C23 H23 120.00 no
C19 C24 H24 119.00 no
C23 C24 H24 120.00 no
C25 C26 H26 119.00 no
C27 C26 H26 119.00 no
C26 C27 H27 120.00 no
C28 C27 H27 120.00 no
C27 C28 H28 120.00 no
C29 C28 H28 120.00 no
C28 C29 H29 120.00 no
C30 C29 H29 120.00 no
C25 C30 H30 120.00 no
C29 C30 H30 120.00 no
C31 C32 H32 120.00 no
C33 C32 H32 120.00 no
C32 C33 H33 119.00 no
C34 C33 H33 119.00 no
C33 C34 H34 120.00 no
C35 C34 H34 120.00 no
C34 C35 H35 120.00 no
C36 C35 H35 120.00 no
C31 C36 H36 119.00 no
C35 C36 H36 119.00 no
C37 C38 H38 120.00 no
C39 C38 H38 120.00 no
C38 C39 H39 120.00 no
C40 C39 H39 120.00 no
C39 C40 H40 120.00 no
C41 C40 H40 120.00 no
C40 C41 H41 120.00 no
C42 C41 H41 120.00 no
C37 C42 H42 120.00 no
C41 C42 H42 120.00 no
C43 C44 H44 119.00 no
C45 C44 H44 119.00 no
C44 C45 H45 120.00 no
C46 C45 H45 120.00 no
C45 C46 H46 120.00 no
C47 C46 H46 120.00 no
C46 C47 H47 120.00 no
C48 C47 H47 120.00 no
C43 C48 H48 120.00 no
C47 C48 H48 120.00 no
C49 C50 H50 119.00 no
C51 C50 H50 119.00 no
C50 C51 H51 120.00 no
C52 C51 H51 120.00 no
C51 C52 H52 120.00 no
C53 C52 H52 120.00 no
C52 C53 H53 120.00 no
C54 C53 H53 120.00 no
C49 C54 H54 120.00 no
C53 C54 H54 120.00 no
C55 C56 H56 120.00 no
C57 C56 H56 120.00 no
C57A C56A H56A 118.00 no
C55 C56A H56A 118.00 no
C58 C57 H57 120.00 no
C56 C57 H57 120.00 no
C56A C57A H57A 120.00 no
C58A C57A H57A 120.00 no
C59 C58 H58 120.00 no
C57 C58 H58 120.00 no
C59A C58A H58A 120.00 no
C57A C58A H58A 120.00 no
C58 C59 H59 120.00 no
C60 C59 H59 120.00 no
C58A C59A H59A 120.00 no
C60A C59A H59A 120.00 no
C59 C60 H60 120.00 no
C55 C60 H60 120.00 no
C59A C60A H60A 119.00 no
C55 C60A H60A 119.00 no
C61 C62 H62 120.00 no
C63 C62 H62 120.00 no
C62 C63 H63 120.00 no
C64 C63 H63 120.00 no
C65 C64 H64 120.00 no
C63 C64 H64 120.00 no
C64 C65 H65 120.00 no
C66 C65 H65 120.00 no
C65 C66 H66 120.00 no
C61 C66 H66 120.00 no
C67 C68 H68 120.00 no
C69 C68 H68 120.00 no
C68 C69 H69 120.00 no
C70 C69 H69 120.00 no
C69 C70 H70 120.00 no
C71 C70 H70 120.00 no
C70 C71 H71 119.00 no
C72 C71 H71 119.00 no
C67 C72 H72 120.00 no
C71 C72 H72 120.00 no
F1A C74 H74A 93.00 no
F2A C74 H74A 93.00 no
C73 C74 H74 102.00 no
C73 C74 H74A 93.00 no
F1 C74 H74 102.00 no
F2 C74 H74 102.00 no
F3 C76 H76 100.00 no
C75 C76 H76 100.00 no
F4 C76 H76 100.00 no
F4A C76A H76A 111.00 no
F3A C76A H76A 111.00 no
C75 C76A H76A 111.00 no
C77 C78 H78 110.00 no
C77 C78 H78A 112.00 no
F5A C78 H78A 112.00 no
F6A C78 H78A 112.00 no
F5 C78 H78 110.00 no
F6 C78 H78 110.00 no
Cl2 C79 Cl3 112.7(4) yes
Cl2 C79 H79A 109.00 no
Cl2 C79 H79B 109.00 no
Cl3 C79 H79A 109.00 no
Cl3 C79 H79B 109.00 no
H79A C79 H79B 108.00 no

loop_
_geom_bond_atom_site_label_1
_geom_bond_atom_site_label_2
_geom_bond_distance
_geom_bond_publ_flag
Ru1 Cl1 2.4346(17) yes
Ru1 P1 2.2975(18) yes
Ru1 P2 2.2777(17) yes
Ru1 O1 2.249(3) yes
Ru1 O3 2.089(3) yes
Ru1 O4 2.097(3) yes
Ru2 Cl1 2.3536(16) yes
Ru2 P3 2.2812(18) yes
Ru2 P4 2.2726(18) yes
Ru2 O1 2.240(3) yes
Ru2 O2 2.134(3) yes
Ru2 O6 2.101(3) yes
P1 C1 1.835(4) yes
P1 C7 1.826(4) yes
P1 C13 1.830(4) yes
P2 C19 1.812(4) yes
P2 C25 1.848(4) yes
P2 C31 1.831(4) yes
Cl2 C79 1.740(7) yes
P3 C43 1.851(4) yes
P3 C49 1.841(4) yes
P3 C37 1.830(4) yes
Cl3 C79 1.734(7) yes
P4 C67 1.836(4) yes
P4 C55 1.819(4) yes
P4 C61 1.836(4) yes
F1 C74 1.314(8) yes
F1A C74 1.290(13) yes
F2 C74 1.254(7) yes
F2A C74 1.208(11) yes
F3 C76 1.277(14) yes
F3A C76A 1.41(2) yes
F4 C76 1.293(16) yes
F4A C76A 1.22(2) yes
F5 C78 1.362(11) yes
F5A C78 1.303(12) yes
F6 C78 1.333(13) yes
F6A C78 1.399(11) yes
O2 C75 1.236(5) yes
O3 C75 1.257(5) yes
O4 C73 1.254(5) yes
O5 C73 1.234(5) yes
O6 C77 1.266(5) yes
O7 C77 1.226(5) yes
O1 H1 0.87(6) no
O1 H7 0.75(6) no
C1 C6 1.380(6) no
C1 C2 1.391(6) no
C2 C3 1.375(6) no
C3 C4 1.369(7) no
C4 C5 1.374(7) no
C5 C6 1.384(6) no
C7 C12 1.392(6) no
C7 C8 1.385(6) no
C8 C9 1.379(6) no
C9 C10 1.365(7) no
C10 C11 1.367(8) no
C11 C12 1.377(6) no
C13 C18 1.389(6) no
C13 C14 1.383(6) no
C14 C15 1.384(7) no
C15 C16 1.366(8) no
C16 C17 1.374(8) no
C17 C18 1.376(7) no
C19 C20 1.389(6) no
C19 C24 1.388(6) no
C20 C21 1.374(7) no
C21 C22 1.377(8) no
C22 C23 1.366(8) no
C23 C24 1.378(7) no
C25 C30 1.380(7) no
C25 C26 1.385(6) no
C26 C27 1.375(7) no
C27 C28 1.371(9) no
C28 C29 1.352(8) no
C29 C30 1.379(8) no
C31 C32 1.395(7) no
C31 C36 1.382(6) no
C32 C33 1.375(7) no
C33 C34 1.366(8) no
C34 C35 1.379(9) no
C35 C36 1.383(6) no
C37 C42 1.388(7) no
C37 C38 1.398(6) no
C38 C39 1.389(7) no
C39 C40 1.362(9) no
C40 C41 1.373(8) no
C41 C42 1.375(7) no
C43 C44 1.386(6) no
C43 C48 1.391(6) no
C44 C45 1.383(7) no
C45 C46 1.372(7) no
C46 C47 1.376(7) no
C47 C48 1.379(6) no
C49 C54 1.386(6) no
C49 C50 1.384(6) no
C50 C51 1.378(6) no
C51 C52 1.377(6) no
C52 C53 1.374(8) no
C53 C54 1.383(6) no
C55 C56A 1.42(2) no
C55 C60 1.411(16) no
C55 C60A 1.403(16) no
C55 C56 1.35(2) no
C56 C57 1.40(2) no
C56A C57A 1.36(3) no
C57 C58 1.35(3) no
C57A C58A 1.40(3) no
C58 C59 1.39(3) no
C58A C59A 1.35(3) no
C59 C60 1.35(2) no
C59A C60A 1.40(3) no
C61 C62 1.380(7) no
C61 C66 1.381(6) no
C62 C63 1.387(7) no
C63 C64 1.361(8) no
C64 C65 1.373(8) no
C65 C66 1.387(7) no
C67 C72 1.389(7) no
C67 C68 1.386(6) no
C68 C69 1.387(6) no
C69 C70 1.365(6) no
C70 C71 1.360(8) no
C71 C72 1.374(8) no
C73 C74 1.512(7) no
C75 C76 1.486(15) no
C75 C76A 1.57(2) no
C77 C78 1.503(9) no
C2 H2 0.9500 no
C3 H3 0.9500 no
C4 H4 0.9500 no
C5 H5 0.9500 no
C6 H6 0.9500 no
C8 H8 0.9500 no
C9 H9 0.9500 no
C10 H10 0.9500 no
C11 H11 0.9500 no
C12 H12 0.9500 no
C14 H14 0.9500 no
C15 H15 0.9500 no
C16 H16 0.9500 no
C17 H17 0.9500 no
C18 H18 0.9500 no
C20 H20 0.9500 no
C21 H21 0.9500 no
C22 H22 0.9500 no
C23 H23 0.9500 no
C24 H24 0.9500 no
C26 H26 0.9500 no
C27 H27 0.9500 no
C28 H28 0.9500 no
C29 H29 0.9500 no
C30 H30 0.9500 no
C32 H32 0.9500 no
C33 H33 0.9500 no
C34 H34 0.9500 no
C35 H35 0.9500 no
C36 H36 0.9500 no
C38 H38 0.9500 no
C39 H39 0.9500 no
C40 H40 0.9500 no
C41 H41 0.9500 no
C42 H42 0.9500 no
C44 H44 0.9500 no
C45 H45 0.9500 no
C46 H46 0.9500 no
C47 H47 0.9500 no
C48 H48 0.9500 no
C50 H50 0.9500 no
C51 H51 0.9500 no
C52 H52 0.9500 no
C53 H53 0.9500 no
C54 H54 0.9500 no
C56 H56 0.9500 no
C56A H56A 0.9500 no
C57 H57 0.9500 no
C57A H57A 0.9500 no
C58 H58 0.9500 no
C58A H58A 0.9500 no
C59 H59 0.9500 no
C59A H59A 0.9500 no
C60 H60 0.9500 no
C60A H60A 0.9500 no
C62 H62 0.9500 no
C63 H63 0.9500 no
C64 H64 0.9500 no
C65 H65 0.9500 no
C66 H66 0.9500 no
C68 H68 0.9500 no
C69 H69 0.9500 no
C70 H70 0.9500 no
C71 H71 0.9500 no
C72 H72 0.9500 no
C74 H74 1.0000 no
C74 H74A 1.0000 no
C76 H76 1.0000 no
C76A H76A 1.0000 no
C78 H78A 1.0000 no
C78 H78 1.0000 no
C79 H79A 0.9900 no
C79 H79B 0.9900 no

loop_
_geom_hbond_atom_site_label_D
_geom_hbond_atom_site_label_H
_geom_hbond_atom_site_label_A
_geom_hbond_distance_DH
_geom_hbond_distance_HA
_geom_hbond_distance_DA
_geom_hbond_angle_DHA
_geom_hbond_site_symmetry_A
_geom_hbond_publ_flag
O1 H1 O7 0.87(6) 1.74(6) 2.584(4) 163(5) . yes
O1 H7 O5 0.75(6) 1.89(6) 2.601(4) 161(6) . yes
C6 H6 O4 0.9500 2.4400 3.094(5) 125.00 . yes
C11 H11 F1A 0.9500 2.5200 3.361(13) 148.00 4_555 yes
C18 H18 O3 0.9500 2.2600 3.098(5) 146.00 . yes
C20 H20 O3 0.9500 2.3500 3.064(5) 132.00 . yes
C22 H22 F3 0.9500 2.5000 3.427(8) 165.00 3_766 yes
C24 H24 F6 0.9500 2.5100 3.178(10) 127.00 1_554 yes
C26 H26 O4 0.9500 2.4500 3.225(5) 139.00 . yes
C44 H44 O6 0.9500 2.4500 3.289(5) 147.00 . yes
C54 H54 Cl1 0.9500 2.5800 3.374(5) 141.00 . yes
C56 H56 O6 0.9500 2.4000 3.05(3) 125.00 . yes
C68 H68 Cl1 0.9500 2.5500 3.401(5) 149.00 . yes
C70 H70 F4 0.9500 2.5000 3.378(8) 153.00 1_455 yes
C79 H79B F2 0.9900 2.5000 2.998(9) 111.00 4_454 yes
C79 H79B O5 0.9900 2.3800 3.281(8) 151.00 4_454 yes

loop_
_geom_torsion_atom_site_label_1
_geom_torsion_atom_site_label_2
_geom_torsion_atom_site_label_3
_geom_torsion_atom_site_label_4
_geom_torsion
_geom_torsion_publ_flag
P2 Ru1 Cl1 Ru2 -167.01(5) no
O1 Ru1 Cl1 Ru2 15.86(9) no
O3 Ru1 Cl1 Ru2 -68.22(8) no
O4 Ru1 Cl1 Ru2 106.69(8) no
P2 Ru1 P1 C1 -86.16(17) no
P2 Ru1 P1 C7 156.75(15) no
P2 Ru1 P1 C13 40.38(16) no
O1 Ru1 P1 C1 91.73(18) no
O1 Ru1 P1 C7 -25.36(17) no
O1 Ru1 P1 C13 -141.72(18) no
O3 Ru1 P1 C1 175.53(18) no
O3 Ru1 P1 C7 58.44(16) no
O3 Ru1 P1 C13 -57.92(17) no
O4 Ru1 P1 C1 1.07(18) no
O4 Ru1 P1 C7 -116.02(16) no
O4 Ru1 P1 C13 127.62(17) no
Cl1 Ru1 P2 C19 96.97(16) no
Cl1 Ru1 P2 C25 -18.60(16) no
Cl1 Ru1 P2 C31 -136.63(16) no
P1 Ru1 P2 C19 -79.57(17) no
P1 Ru1 P2 C25 164.85(16) no
P1 Ru1 P2 C31 46.83(16) no
O3 Ru1 P2 C19 7.39(18) no
O3 Ru1 P2 C25 -108.18(17) no
O3 Ru1 P2 C31 133.79(17) no
O4 Ru1 P2 C19 -176.10(18) no
O4 Ru1 P2 C25 68.32(17) no
O4 Ru1 P2 C31 -49.71(17) no
Cl1 Ru1 O1 Ru2 -17.08(9) no
P1 Ru1 O1 Ru2 159.09(10) no
O3 Ru1 O1 Ru2 73.73(12) no
O4 Ru1 O1 Ru2 -103.91(12) no
Cl1 Ru1 O3 C75 44.3(3) no
P1 Ru1 O3 C75 -128.3(3) no
P2 Ru1 O3 C75 134.2(3) no
O1 Ru1 O3 C75 -33.9(3) no
Cl1 Ru1 O4 C73 -103.8(3) no
P1 Ru1 O4 C73 68.3(3) no
P2 Ru1 O4 C73 166.0(3) no
O1 Ru1 O4 C73 -25.7(3) no
P3 Ru2 Cl1 Ru1 -109.91(5) no
P4 Ru2 Cl1 Ru1 151.98(4) no
O1 Ru2 Cl1 Ru1 -15.83(8) no
O2 Ru2 Cl1 Ru1 64.72(8) no
Cl1 Ru2 P3 C37 -140.35(15) no
Cl1 Ru2 P3 C43 104.32(15) no
Cl1 Ru2 P3 C49 -12.91(17) no
P4 Ru2 P3 C37 -48.31(15) no
P4 Ru2 P3 C43 -163.63(15) no
P4 Ru2 P3 C49 79.14(17) no
O1 Ru2 P3 C37 138.53(17) no
O1 Ru2 P3 C43 23.20(17) no
O1 Ru2 P3 C49 -94.03(18) no
O6 Ru2 P3 C37 46.59(17) no
O6 Ru2 P3 C43 -68.74(17) no
O6 Ru2 P3 C49 174.03(18) no
Cl1 Ru2 P4 C55 -169.24(16) no
Cl1 Ru2 P4 C61 -53.16(15) no
Cl1 Ru2 P4 C67 62.77(16) no
P3 Ru2 P4 C55 88.57(16) no
P3 Ru2 P4 C61 -155.36(15) no
P3 Ru2 P4 C67 -39.42(16) no
O2 Ru2 P4 C55 -82.17(18) no
O2 Ru2 P4 C61 33.90(16) no
O2 Ru2 P4 C67 149.84(17) no
O6 Ru2 P4 C55 -1.95(18) no
O6 Ru2 P4 C61 114.13(16) no
O6 Ru2 P4 C67 -129.94(18) no
Cl1 Ru2 O1 Ru1 17.57(9) no
P3 Ru2 O1 Ru1 118.78(10) no
O2 Ru2 O1 Ru1 -71.16(12) no
O6 Ru2 O1 Ru1 -151.17(12) no
Cl1 Ru2 O2 C75 -44.8(4) no
P4 Ru2 O2 C75 -135.3(4) no
O1 Ru2 O2 C75 35.6(4) no
O6 Ru2 O2 C75 129.3(4) no
P3 Ru2 O6 C77 124.2(3) no
P4 Ru2 O6 C77 -137.9(3) no
O1 Ru2 O6 C77 28.2(3) no
O2 Ru2 O6 C77 -51.5(3) no
Ru1 P1 C1 C2 -150.6(3) no
C7 P1 C1 C2 -29.6(4) no
C13 P1 C1 C2 75.9(4) no
Ru1 P1 C1 C6 31.9(4) no
C7 P1 C1 C6 152.9(4) no
C13 P1 C1 C6 -101.6(4) no
Ru1 P1 C13 C14 -142.5(3) no
Ru1 P1 C7 C8 -95.6(4) no
C1 P1 C7 C8 135.8(4) no
C13 P1 C7 C8 30.3(4) no
Ru1 P1 C7 C12 82.5(3) no
C1 P1 C7 C12 -46.1(4) no
C13 P1 C7 C12 -151.6(3) no
C7 P1 C13 C14 97.4(4) no
Ru1 P1 C13 C18 35.3(4) no
C1 P1 C13 C14 -7.5(4) no
C7 P1 C13 C18 -84.8(4) no
C1 P1 C13 C18 170.3(3) no
Ru1 P2 C31 C32 -90.9(4) no
C31 P2 C25 C26 73.6(4) no
C25 P2 C31 C32 146.7(4) no
C31 P2 C19 C20 -167.3(4) no
C19 P2 C31 C32 43.0(4) no
C25 P2 C31 C36 -39.7(4) no
Ru1 P2 C31 C36 82.7(4) no
C19 P2 C31 C36 -143.4(4) no
C25 P2 C19 C20 85.9(4) no
Ru1 P2 C25 C30 124.5(4) no
Ru1 P2 C19 C20 -36.0(4) no
Ru1 P2 C25 C26 -51.2(4) no
C19 P2 C25 C26 -178.8(4) no
Ru1 P2 C19 C24 151.5(3) no
C31 P2 C25 C30 -110.6(4) no
C25 P2 C19 C24 -86.7(4) no
C31 P2 C19 C24 20.2(4) no
C19 P2 C25 C30 -3.0(4) no
C49 P3 C43 C44 171.7(4) no
C43 P3 C49 C50 85.7(4) no
Ru2 P3 C37 C38 -83.7(4) no
C43 P3 C37 C38 37.3(4) no
Ru2 P3 C49 C50 -150.7(3) no
Ru2 P3 C37 C42 92.1(4) no
Ru2 P3 C43 C44 40.0(4) no
C49 P3 C37 C38 139.2(4) no
C43 P3 C37 C42 -146.9(4) no
Ru2 P3 C43 C48 -138.4(3) no
C37 P3 C43 C44 -82.0(4) no
Ru2 P3 C49 C54 38.1(4) no
C49 P3 C43 C48 -6.7(4) no
C43 P3 C49 C54 -85.5(3) no
C37 P3 C49 C50 -19.3(4) no
C49 P3 C37 C42 -45.1(4) no
C37 P3 C43 C48 99.6(4) no
C37 P3 C49 C54 169.6(3) no
C67 P4 C55 C56 103(2) no
C67 P4 C55 C60 -71.8(10) no
Ru2 P4 C55 C56 -32(2) no
C67 P4 C61 C62 149.2(4) no
C61 P4 C67 C68 87.9(4) no
Ru2 P4 C61 C62 -84.5(4) no
C67 P4 C61 C66 -36.4(4) no
Ru2 P4 C67 C68 -31.2(4) no
C61 P4 C67 C72 -93.4(4) no
C55 P4 C67 C68 -166.8(3) no
C61 P4 C55 C56 -151(2) no
C55 P4 C61 C62 42.9(4) no
Ru2 P4 C55 C60 153.3(10) no
C61 P4 C55 C60 33.9(10) no
C55 P4 C61 C66 -142.6(4) no
Ru2 P4 C67 C72 147.5(3) no
Ru2 P4 C61 C66 89.9(4) no
C55 P4 C67 C72 11.9(4) no
Ru2 O2 C75 O3 8.5(7) no
Ru2 O2 C75 C76 -162.4(6) no
Ru1 O3 C75 C76 161.9(6) no
Ru1 O3 C75 O2 -9.0(7) no
Ru1 O4 C73 O5 0.4(6) no
Ru1 O4 C73 C74 179.0(3) no
Ru2 O6 C77 O7 -14.7(6) no
Ru2 O6 C77 C78 164.9(4) no
C6 C1 C2 C3 -1.5(6) no
P1 C1 C6 C5 179.8(3) no
C2 C1 C6 C5 2.3(6) no
P1 C1 C2 C3 -179.0(3) no
C1 C2 C3 C4 -0.3(7) no
C2 C3 C4 C5 1.2(7) no
C3 C4 C5 C6 -0.4(7) no
C4 C5 C6 C1 -1.4(7) no
C12 C7 C8 C9 0.8(7) no
C8 C7 C12 C11 -1.5(6) no
P1 C7 C8 C9 179.0(4) no
P1 C7 C12 C11 -179.7(4) no
C7 C8 C9 C10 -0.1(8) no
C8 C9 C10 C11 0.1(8) no
C9 C10 C11 C12 -0.8(8) no
C10 C11 C12 C7 1.5(7) no
P1 C13 C18 C17 -176.7(3) no
C14 C13 C18 C17 1.2(6) no
C18 C13 C14 C15 -0.9(7) no
P1 C13 C14 C15 177.0(4) no
C13 C14 C15 C16 -0.1(8) no
C14 C15 C16 C17 0.7(8) no
C15 C16 C17 C18 -0.3(8) no
C16 C17 C18 C13 -0.7(7) no
C24 C19 C20 C21 -2.2(7) no
P2 C19 C24 C23 174.3(4) no
C20 C19 C24 C23 1.7(7) no
P2 C19 C20 C21 -175.1(4) no
C19 C20 C21 C22 0.9(8) no
C20 C21 C22 C23 0.8(8) no
C21 C22 C23 C24 -1.3(8) no
C22 C23 C24 C19 0.0(8) no
P2 C25 C26 C27 176.2(4) no
C26 C25 C30 C29 0.3(8) no
P2 C25 C30 C29 -175.6(5) no
C30 C25 C26 C27 0.3(7) no
C25 C26 C27 C28 -1.2(8) no
C26 C27 C28 C29 1.5(10) no
C27 C28 C29 C30 -0.9(10) no
C28 C29 C30 C25 0.0(10) no
C32 C31 C36 C35 0.6(6) no
P2 C31 C36 C35 -173.2(3) no
P2 C31 C32 C33 174.8(3) no
C36 C31 C32 C33 1.0(6) no
C31 C32 C33 C34 -1.8(7) no
C32 C33 C34 C35 0.9(7) no
C33 C34 C35 C36 0.7(7) no
C34 C35 C36 C31 -1.4(7) no
C42 C37 C38 C39 0.2(7) no
C38 C37 C42 C41 -0.9(7) no
P3 C37 C38 C39 176.1(4) no
P3 C37 C42 C41 -176.8(4) no
C37 C38 C39 C40 0.9(8) no
C38 C39 C40 C41 -1.2(9) no
C39 C40 C41 C42 0.5(8) no
C40 C41 C42 C37 0.6(8) no
C44 C43 C48 C47 0.3(6) no
C48 C43 C44 C45 -0.6(6) no
P3 C43 C48 C47 178.7(3) no
P3 C43 C44 C45 -179.2(3) no
C43 C44 C45 C46 1.3(7) no
C44 C45 C46 C47 -1.5(7) no
C45 C46 C47 C48 1.2(7) no
C46 C47 C48 C43 -0.5(7) no
C50 C49 C54 C53 -0.5(6) no
C54 C49 C50 C51 0.8(6) no
P3 C49 C54 C53 171.2(3) no
P3 C49 C50 C51 -170.3(3) no
C49 C50 C51 C52 -0.3(7) no
C50 C51 C52 C53 -0.5(7) no
C51 C52 C53 C54 0.8(7) no
C52 C53 C54 C49 -0.3(7) no
P4 C55 C60 C59 -179.7(13) no
C56 C55 C60 C59 5(3) no
P4 C55 C56 C57 -177.3(19) no
C60 C55 C56 C57 -3(4) no
C55 C56 C57 C58 -1(4) no
C56 C57 C58 C59 3(3) no
C57 C58 C59 C60 0(2) no
C58 C59 C60 C55 -4(3) no
C62 C61 C66 C65 -0.8(7) no
P4 C61 C62 C63 175.3(4) no
P4 C61 C66 C65 -175.3(4) no
C66 C61 C62 C63 0.7(7) no
C61 C62 C63 C64 0.2(8) no
C62 C63 C64 C65 -0.9(8) no
C63 C64 C65 C66 0.7(8) no
C64 C65 C66 C61 0.2(8) no
C68 C67 C72 C71 0.2(7) no
P4 C67 C68 C69 178.4(3) no
P4 C67 C72 C71 -178.5(4) no
C72 C67 C68 C69 -0.4(6) no
C67 C68 C69 C70 0.4(7) no
C68 C69 C70 C71 -0.2(7) no
C69 C70 C71 C72 0.0(8) no
C70 C71 C72 C67 0.0(8) no
O5 C73 C74 F1 167.6(5) no
O4 C73 C74 F2 131.5(5) no
O5 C73 C74 F2 -49.7(7) no
O4 C73 C74 F1 -11.2(7) no
O2 C75 C76 F3 -16.1(12) no
O3 C75 C76 F4 25.4(12) no
O2 C75 C76 F4 -162.1(8) no
O3 C75 C76 F3 171.5(7) no
O6 C77 C78 F5A 54.8(8) no
O6 C77 C78 F6A -57.0(8) no
O7 C77 C78 F5A -125.5(7) no
O7 C77 C78 F6A 122.7(7) no

loop_
_platon_squeeze_void_nr
_platon_squeeze_void_average_x
_platon_squeeze_void_average_y
_platon_squeeze_void_average_z
_platon_squeeze_void_volume
_platon_squeeze_void_count_electrons
_platon_squeeze_void_content
1 0.000 0.500 1.000 289 96 ' '
2 0.500 1.000 0.500 289 96 ' '
